data_4003900
loop_
_publ_author_name
'Smart, Megan M.'
'Smith Pellizzeri, Tiffany M.'
'Morrison, Gregory'
'McMillen, Colin D.'
'zur Loye, Hans-Conrad'
'Kolis, Joseph W.'

_publ_section_title
;
 Ferrite Materials Containing Kagom\'e Layers: Chemistry of Ba2Fe11Ge2O22
 and K2Co4V9O22 Hexaferrites
;
_journal_issue 7
_journal_name_full 'Chemistry of Materials'
_journal_page_first 2258
_journal_page_last 2266
_journal_paper_doi 10.1021/acs.chemmater.0c03852
_journal_volume 33
_journal_year 2021
_chemical_formula_sum 'Ba2 Fe11 Ge2 O22'
_chemical_formula_weight 1386.21
_space_group_crystal_system trigonal
_space_group_IT_number 164
_space_group_name_Hall '-P 3 2"'
_space_group_name_H-M_alt 'P -3 m 1'
_atom_sites_solution_primary dual
_atom_sites_solution_secondary difmap
_audit_creation_method SHELXL-2014/7
_cell_angle_alpha 90
_cell_angle_beta 90
_cell_angle_gamma 120
_cell_formula_units_Z 1
_cell_length_a 5.8532(3)
_cell_length_b 5.8532(3)
_cell_length_c 14.2601(7)
_cell_measurement_reflns_used 8311
_cell_measurement_temperature 300(2)
_cell_measurement_theta_max 30.53
_cell_measurement_theta_min 2.86
_cell_volume 423.10(4)
_computing_cell_refinement 'Bruker SAINT'
_computing_data_collection 'Bruker APEX3'
_computing_data_reduction 'Bruker SAINT'
_computing_molecular_graphics 'DIAMOND (Bradenburg, 1999)'
_computing_publication_material 'SHELXL-2016/6 (Sheldrick, 2016)'
_computing_structure_refinement 'SHELXL-2016/6 (Sheldrick, 2016)'
_computing_structure_solution 'SHELXT-2014 (Sheldrick 2014)'
_diffrn_ambient_temperature 300(2)
_diffrn_measured_fraction_theta_full 0.991
_diffrn_measured_fraction_theta_max 0.995
_diffrn_measurement_device_type 'Bruker Photon 100'
_diffrn_measurement_method '\f and \w scans'
_diffrn_radiation_type MoK\a
_diffrn_radiation_wavelength 0.71073
_diffrn_reflns_av_R_equivalents 0.0413
_diffrn_reflns_av_unetI/netI 0.0171
_diffrn_reflns_Laue_measured_fraction_full 0.991
_diffrn_reflns_Laue_measured_fraction_max 0.995
_diffrn_reflns_limit_h_max 8
_diffrn_reflns_limit_h_min -7
_diffrn_reflns_limit_k_max 8
_diffrn_reflns_limit_k_min -8
_diffrn_reflns_limit_l_max 20
_diffrn_reflns_limit_l_min -20
_diffrn_reflns_number 8960
_diffrn_reflns_point_group_measured_fraction_full 0.991
_diffrn_reflns_point_group_measured_fraction_max 0.995
_diffrn_reflns_theta_full 25.242
_diffrn_reflns_theta_max 30.534
_diffrn_reflns_theta_min 2.857
_diffrn_source Ius
_exptl_absorpt_coefficient_mu 17.293
_exptl_absorpt_correction_T_max 1.000
_exptl_absorpt_correction_T_min 0.5621
_exptl_absorpt_correction_type multi-scan
_exptl_absorpt_process_details 'SADABS, Bruker'
_exptl_crystal_colour black
_exptl_crystal_density_diffrn 5.440
_exptl_crystal_description plate
_exptl_crystal_F_000 638
_exptl_crystal_size_max 0.160
_exptl_crystal_size_mid 0.160
_exptl_crystal_size_min 0.050
_refine_diff_density_max 1.928
_refine_diff_density_min -2.477
_refine_diff_density_rms 0.338
_refine_ls_extinction_method none
_refine_ls_goodness_of_fit_ref 1.191
_refine_ls_hydrogen_treatment undef
_refine_ls_matrix_type full
_refine_ls_number_parameters 46
_refine_ls_number_reflns 558
_refine_ls_number_restraints 0
_refine_ls_restrained_S_all 1.191
_refine_ls_R_factor_all 0.0264
_refine_ls_R_factor_gt 0.0261
_refine_ls_shift/su_max 0.000
_refine_ls_shift/su_mean 0.000
_refine_ls_structure_factor_coef Fsqd
_refine_ls_weighting_details 'w=1/[\s^2^(Fo^2^)+(0.0497P)^2^+2.8381P] where P=(Fo^2^+2Fc^2^)/3'
_refine_ls_weighting_scheme calc
_refine_ls_wR_factor_gt 0.0818
_refine_ls_wR_factor_ref 0.0819
_reflns_Friedel_coverage 0.000
_reflns_number_gt 548
_reflns_number_total 558
_reflns_threshold_expression 'I > 2\s(I)'
_cod_data_source_file cm0c03852_si_002.cif
_cod_data_source_block BaFeGe
_cod_depositor_comments 'Adding full bibliography for 4003899--4003900.cif.'
_cod_original_cell_volume 423.10(5)
_cod_database_code 4003900
_shelx_shelxl_version_number 2014/7
_shelx_space_group_comment
;
The symmetry employed for this shelxl refinement is uniquely defined
by the following loop, which should always be used as a source of
symmetry information in preference to the above space-group names.
They are only intended as comments.
;
_shelx_estimated_absorpt_t_min 0.168
_shelx_estimated_absorpt_t_max 0.478

loop_
_space_group_symop_operation_xyz
'x, y, z'
'-y, x-y, z'
'-x+y, -x, z'
'y, x, -z'
'x-y, -y, -z'
'-x, -x+y, -z'
'-x, -y, -z'
'y, -x+y, -z'
'x-y, x, -z'
'-y, -x, z'
'-x+y, y, z'
'x, x-y, z'

loop_
_atom_site_label
_atom_site_type_symbol
_atom_site_fract_x
_atom_site_fract_y
_atom_site_fract_z
_atom_site_U_iso_or_equiv
_atom_site_adp_type
_atom_site_occupancy
_atom_site_site_symmetry_order
_atom_site_calc_flag
_atom_site_refinement_flags_posn
_atom_site_refinement_flags_adp
_atom_site_refinement_flags_occupancy
_atom_site_disorder_assembly
_atom_site_disorder_group
Ba1 Ba -1.3333 -0.6667 0.57451(6) 0.0095(2) Uani 1 6 d S T P . .
Fe1 Fe -1.3333 -0.6667 0.31544(12) 0.0044(3) Uani 1 6 d S T P . .
Fe2 Fe -0.82635(12) 0.3473(2) 0.17542(7) 0.0048(2) Uani 1 2 d S T P . .
Fe3 Fe -1.0000 0.0000 0.0000 0.0010(4) Uani 1 12 d S T P . .
Fe4 Fe -1.3333 -0.6667 0.04678(12) 0.0035(3) Uani 1 6 d S T P . .
Ge5 Ge -1.0000 0.0000 0.37512(8) 0.0032(3) Uani 1 6 d S T P . .
O1 O -1.3333 -0.6667 -0.0882(6) 0.0058(16) Uani 1 6 d S T P . .
O2 O -1.0000 0.0000 0.2469(6) 0.0029(14) Uani 1 6 d S T P . .
O3 O -1.1545(5) -0.3089(10) 0.0858(3) 0.0064(9) Uani 1 2 d S T P . .
O4 O -1.5015(6) -0.4985(6) 0.2469(3) 0.0064(10) Uani 1 2 d S T P . .
O5 O -1.1662(5) -0.3323(11) 0.4071(3) 0.0043(8) Uani 1 2 d S T P . .

loop_
_atom_site_aniso_label
_atom_site_aniso_U_11
_atom_site_aniso_U_22
_atom_site_aniso_U_33
_atom_site_aniso_U_23
_atom_site_aniso_U_13
_atom_site_aniso_U_12
Ba1 0.0088(2) 0.0088(2) 0.0108(4) 0.000 0.000 0.00439(12)
Fe1 0.0042(4) 0.0042(4) 0.0049(7) 0.000 0.000 0.0021(2)
Fe2 0.0054(3) 0.0053(4) 0.0037(4) -0.0001(4) -0.0001(2) 0.0026(2)
Fe3 0.0011(6) 0.0011(6) 0.0007(10) 0.000 0.000 0.0005(3)
Fe4 0.0034(4) 0.0034(4) 0.0037(8) 0.000 0.000 0.0017(2)
Ge5 0.0036(3) 0.0036(3) 0.0026(6) 0.000 0.000 0.00178(17)
O1 0.007(2) 0.007(2) 0.003(3) 0.000 0.000 0.0035(11)
O2 0.003(2) 0.003(2) 0.002(3) 0.000 0.000 0.0017(11)
O3 0.0074(16) 0.008(2) 0.0043(18) -0.001(2) -0.0006(10) 0.0039(11)
O4 0.0054(16) 0.0054(16) 0.007(2) 0.0017(11) -0.0017(11) 0.0021(17)
O5 0.0058(15) 0.0022(18) 0.0037(18) -0.0006(17) -0.0003(9) 0.0011(9)

loop_
_atom_type_symbol
_atom_type_description
_atom_type_scat_dispersion_real
_atom_type_scat_dispersion_imag
_atom_type_scat_source
O O 0.0106 0.0060 'International Tables Vol C Tables 4.2.6.8 and 6.1.1.4'
Fe Fe 0.3463 0.8444 'International Tables Vol C Tables 4.2.6.8 and 6.1.1.4'
Ge Ge 0.1547 1.8001 'International Tables Vol C Tables 4.2.6.8 and 6.1.1.4'
Ba Ba -0.3244 2.2819 'International Tables Vol C Tables 4.2.6.8 and 6.1.1.4'

loop_
_geom_angle_atom_site_label_1
_geom_angle_atom_site_label_2
_geom_angle_atom_site_label_3
_geom_angle
_geom_angle_site_symmetry_1
_geom_angle_site_symmetry_3
_geom_angle_publ_flag
O5 Ba1 O5 60.17(17) 3_335 2_355 ?
O5 Ba1 O5 60.17(17) 3_335 . ?
O5 Ba1 O5 60.17(17) 2_355 . ?
O5 Ba1 O5 64.73(16) 3_335 7_346 ?
O5 Ba1 O5 124.87(6) 2_355 7_346 ?
O5 Ba1 O5 94.24(10) . 7_346 ?
O5 Ba1 O5 64.73(16) 3_335 8_436 ?
O5 Ba1 O5 94.24(10) 2_355 8_436 ?
O5 Ba1 O5 124.87(6) . 8_436 ?
O5 Ba1 O5 59.5(2) 7_346 8_436 ?
O5 Ba1 O5 94.24(10) 3_335 9_566 ?
O5 Ba1 O5 124.87(6) 2_355 9_566 ?
O5 Ba1 O5 64.73(16) . 9_566 ?
O5 Ba1 O5 59.9(2) 7_346 9_566 ?
O5 Ba1 O5 119.21(3) 8_436 9_566 ?
O5 Ba1 O5 94.24(10) 3_335 9_456 ?
O5 Ba1 O5 64.73(16) 2_355 9_456 ?
O5 Ba1 O5 124.87(6) . 9_456 ?
O5 Ba1 O5 119.21(3) 7_346 9_456 ?
O5 Ba1 O5 59.9(2) 8_436 9_456 ?
O5 Ba1 O5 169.74(18) 9_566 9_456 ?
O5 Ba1 O5 124.87(6) 3_335 8_446 ?
O5 Ba1 O5 94.24(10) 2_355 8_446 ?
O5 Ba1 O5 64.73(16) . 8_446 ?
O5 Ba1 O5 119.21(3) 7_346 8_446 ?
O5 Ba1 O5 169.74(18) 8_436 8_446 ?
O5 Ba1 O5 59.5(2) 9_566 8_446 ?
O5 Ba1 O5 119.21(3) 9_456 8_446 ?
O5 Ba1 O5 124.87(6) 3_335 7_246 ?
O5 Ba1 O5 64.73(16) 2_355 7_246 ?
O5 Ba1 O5 94.24(10) . 7_246 ?
O5 Ba1 O5 169.74(18) 7_346 7_246 ?
O5 Ba1 O5 119.21(3) 8_436 7_246 ?
O5 Ba1 O5 119.21(3) 9_566 7_246 ?
O5 Ba1 O5 59.5(2) 9_456 7_246 ?
O5 Ba1 O5 59.9(2) 8_446 7_246 ?
O5 Ba1 O4 121.49(11) 3_335 9_566 ?
O5 Ba1 O4 177.96(18) 2_355 9_566 ?
O5 Ba1 O4 121.49(11) . 9_566 ?
O5 Ba1 O4 56.76(14) 7_346 9_566 ?
O5 Ba1 O4 85.66(10) 8_436 9_566 ?
O5 Ba1 O4 56.76(14) 9_566 9_566 ?
O5 Ba1 O4 113.56(13) 9_456 9_566 ?
O5 Ba1 O4 85.66(10) 8_446 9_566 ?
O5 Ba1 O4 113.56(12) 7_246 9_566 ?
O5 Ba1 O4 121.49(11) 3_335 8_436 ?
O5 Ba1 O4 121.49(11) 2_355 8_436 ?
O5 Ba1 O4 177.96(18) . 8_436 ?
O5 Ba1 O4 85.66(10) 7_346 8_436 ?
O5 Ba1 O4 56.76(14) 8_436 8_436 ?
O5 Ba1 O4 113.56(12) 9_566 8_436 ?
O5 Ba1 O4 56.76(14) 9_456 8_436 ?
O5 Ba1 O4 113.56(12) 8_446 8_436 ?
O5 Ba1 O4 85.66(10) 7_246 8_436 ?
O4 Ba1 O4 56.82(19) 9_566 8_436 ?
O5 Ba1 O4 177.96(17) 3_335 7_246 ?
O5 Ba1 O4 121.49(11) 2_355 7_246 ?
O5 Ba1 O4 121.49(11) . 7_246 ?
O5 Ba1 O4 113.56(12) 7_346 7_246 ?
O5 Ba1 O4 113.56(13) 8_436 7_246 ?
O5 Ba1 O4 85.66(10) 9_566 7_246 ?
O5 Ba1 O4 85.66(10) 9_456 7_246 ?
O5 Ba1 O4 56.76(14) 8_446 7_246 ?
O5 Ba1 O4 56.76(14) 7_246 7_246 ?
O4 Ba1 O4 56.82(19) 9_566 7_246 ?
O4 Ba1 O4 56.82(19) 8_436 7_246 ?
O4 Fe1 O4 97.4(2) 2_355 3_335 ?
O4 Fe1 O4 97.4(2) 2_355 . ?
O4 Fe1 O4 97.4(2) 3_335 . ?
O4 Fe1 O5 87.72(15) 2_355 3_335 ?
O4 Fe1 O5 87.72(15) 3_335 3_335 ?
O4 Fe1 O5 172.2(2) . 3_335 ?
O4 Fe1 O5 172.2(2) 2_355 . ?
O4 Fe1 O5 87.72(15) 3_335 . ?
O4 Fe1 O5 87.72(15) . . ?
O5 Fe1 O5 86.6(2) 3_335 . ?
O4 Fe1 O5 87.72(15) 2_355 2_355 ?
O4 Fe1 O5 172.2(2) 3_335 2_355 ?
O4 Fe1 O5 87.72(15) . 2_355 ?
O5 Fe1 O5 86.6(2) 3_335 2_355 ?
O5 Fe1 O5 86.6(2) . 2_355 ?
O4 Fe1 Ba1 119.83(16) 2_355 . ?
O4 Fe1 Ba1 119.83(16) 3_335 . ?
O4 Fe1 Ba1 119.83(16) . . ?
O5 Fe1 Ba1 52.37(14) 3_335 . ?
O5 Fe1 Ba1 52.37(14) . . ?
O5 Fe1 Ba1 52.37(14) 2_355 . ?
O4 Fe1 Ba1 127.08(3) 2_355 7_246 ?
O4 Fe1 Ba1 127.08(3) 3_335 7_246 ?
O4 Fe1 Ba1 54.74(15) . 7_246 ?
O5 Fe1 Ba1 117.46(15) 3_335 7_246 ?
O5 Fe1 Ba1 51.953(19) . 7_246 ?
O5 Fe1 Ba1 51.953(19) 2_355 7_246 ?
Ba1 Fe1 Ba1 65.09(3) . 7_246 ?
O4 Fe1 Ba1 127.08(3) 2_355 7_346 ?
O4 Fe1 Ba1 54.74(15) 3_335 7_346 ?
O4 Fe1 Ba1 127.08(3) . 7_346 ?
O5 Fe1 Ba1 51.952(19) 3_335 7_346 ?
O5 Fe1 Ba1 51.953(19) . 7_346 ?
O5 Fe1 Ba1 117.46(15) 2_355 7_346 ?
Ba1 Fe1 Ba1 65.09(3) . 7_346 ?
Ba1 Fe1 Ba1 103.53(3) 7_246 7_346 ?
O4 Fe1 Ba1 54.74(16) 2_355 7_236 ?
O4 Fe1 Ba1 127.08(3) 3_335 7_236 ?
O4 Fe1 Ba1 127.08(3) . 7_236 ?
O5 Fe1 Ba1 51.953(19) 3_335 7_236 ?
O5 Fe1 Ba1 117.46(15) . 7_236 ?
O5 Fe1 Ba1 51.953(19) 2_355 7_236 ?
Ba1 Fe1 Ba1 65.09(3) . 7_236 ?
Ba1 Fe1 Ba1 103.53(3) 7_246 7_236 ?
Ba1 Fe1 Ba1 103.53(3) 7_346 7_236 ?
O4 Fe2 O4 96.9(4) 1_665 3_345 ?
O4 Fe2 O2 94.91(17) 1_665 . ?
O4 Fe2 O2 94.91(17) 3_345 . ?
O4 Fe2 O1 90.03(19) 1_665 7_355 ?
O4 Fe2 O1 90.03(18) 3_345 7_355 ?
O2 Fe2 O1 172.5(3) . 7_355 ?
O4 Fe2 O3 171.6(2) 1_665 3_345 ?
O4 Fe2 O3 91.4(2) 3_345 3_345 ?
O2 Fe2 O3 84.39(19) . 3_345 ?
O1 Fe2 O3 89.91(19) 7_355 3_345 ?
O4 Fe2 O3 91.4(2) 1_665 2_465 ?
O4 Fe2 O3 171.6(2) 3_345 2_465 ?
O2 Fe2 O3 84.39(19) . 2_465 ?
O1 Fe2 O3 89.90(19) 7_355 2_465 ?
O3 Fe2 O3 80.2(3) 3_345 2_465 ?
O4 Fe2 Fe2 43.64(13) 1_665 2_575 ?
O4 Fe2 Fe2 91.43(17) 3_345 2_575 ?
O2 Fe2 Fe2 138.55(13) . 2_575 ?
O1 Fe2 Fe2 46.62(15) 7_355 2_575 ?
O3 Fe2 Fe2 136.42(11) 3_345 2_575 ?
O3 Fe2 Fe2 94.59(13) 2_465 2_575 ?
O4 Fe2 Fe2 91.43(16) 1_665 3_355 ?
O4 Fe2 Fe2 43.64(13) 3_345 3_355 ?
O2 Fe2 Fe2 138.55(13) . 3_355 ?
O1 Fe2 Fe2 46.62(15) 7_355 3_355 ?
O3 Fe2 Fe2 94.60(13) 3_345 3_355 ?
O3 Fe2 Fe2 136.42(11) 2_465 3_355 ?
Fe2 Fe2 Fe2 60.0 2_575 3_355 ?
O3 Fe3 O3 180.0(2) 8_445 2_465 ?
O3 Fe3 O3 86.1(2) 8_445 9_565 ?
O3 Fe3 O3 93.9(2) 2_465 9_565 ?
O3 Fe3 O3 93.9(2) 8_445 3_345 ?
O3 Fe3 O3 86.1(2) 2_465 3_345 ?
O3 Fe3 O3 180.0(3) 9_565 3_345 ?
O3 Fe3 O3 86.1(2) 8_445 7_355 ?
O3 Fe3 O3 93.9(2) 2_465 7_355 ?
O3 Fe3 O3 86.1(2) 9_565 7_355 ?
O3 Fe3 O3 93.9(2) 3_345 7_355 ?
O3 Fe3 O3 93.9(2) 8_445 . ?
O3 Fe3 O3 86.1(2) 2_465 . ?
O3 Fe3 O3 93.9(2) 9_565 . ?
O3 Fe3 O3 86.1(2) 3_345 . ?
O3 Fe3 O3 180.0 7_355 . ?
O3 Fe4 O3 111.78(14) . 3_335 ?
O3 Fe4 O3 111.78(14) . 2_355 ?
O3 Fe4 O3 111.78(14) 3_335 2_355 ?
O3 Fe4 O1 107.05(16) . . ?
O3 Fe4 O1 107.05(16) 3_335 . ?
O3 Fe4 O1 107.05(16) 2_355 . ?
O5 Ge5 O5 113.44(12) . 2_465 ?
O5 Ge5 O5 113.44(12) . 3_345 ?
O5 Ge5 O5 113.44(12) 2_465 3_345 ?
O5 Ge5 O2 105.13(15) . . ?
O5 Ge5 O2 105.14(15) 2_465 . ?
O5 Ge5 O2 105.13(15) 3_345 . ?
O5 Ge5 Ba1 152.87(16) . 7_356 ?
O5 Ge5 Ba1 58.237(14) 2_465 7_356 ?
O5 Ge5 Ba1 58.238(14) 3_345 7_356 ?
O2 Ge5 Ba1 102.00(2) . 7_356 ?
O5 Ge5 Ba1 58.237(14) . 7_246 ?
O5 Ge5 Ba1 152.86(16) 2_465 7_246 ?
O5 Ge5 Ba1 58.238(15) 3_345 7_246 ?
O2 Ge5 Ba1 102.00(2) . 7_246 ?
Ba1 Ge5 Ba1 115.796(15) 7_356 7_246 ?
O5 Ge5 Ba1 58.238(14) . 7_346 ?
O5 Ge5 Ba1 58.238(14) 2_465 7_346 ?
O5 Ge5 Ba1 152.86(16) 3_345 7_346 ?
O2 Ge5 Ba1 102.00(2) . 7_346 ?
Ba1 Ge5 Ba1 115.795(15) 7_356 7_346 ?
Ba1 Ge5 Ba1 115.795(15) 7_246 7_346 ?
Fe4 O1 Fe2 127.5(2) . 9 ?
Fe4 O1 Fe2 127.5(2) . 8_335 ?
Fe2 O1 Fe2 86.8(3) 9 8_335 ?
Fe4 O1 Fe2 127.5(2) . 7_355 ?
Fe2 O1 Fe2 86.8(3) 9 7_355 ?
Fe2 O1 Fe2 86.8(3) 8_335 7_355 ?
Ge5 O2 Fe2 120.1(2) . . ?
Ge5 O2 Fe2 120.1(2) . 2_465 ?
Fe2 O2 Fe2 97.1(3) . 2_465 ?
Ge5 O2 Fe2 120.1(2) . 3_345 ?
Fe2 O2 Fe2 97.1(3) . 3_345 ?
Fe2 O2 Fe2 97.1(3) 2_465 3_345 ?
Fe4 O3 Fe3 125.0(3) . . ?
Fe4 O3 Fe2 119.31(18) . 3_345 ?
Fe3 O3 Fe2 96.73(18) . 3_345 ?
Fe4 O3 Fe2 119.31(18) . 2_465 ?
Fe3 O3 Fe2 96.73(18) . 2_465 ?
Fe2 O3 Fe2 92.9(2) 3_345 2_465 ?
Fe2 O4 Fe2 92.7(3) 1_445 2_465 ?
Fe2 O4 Fe1 130.48(18) 1_445 . ?
Fe2 O4 Fe1 130.48(18) 2_465 . ?
Fe2 O4 Ba1 101.2(2) 1_445 7_246 ?
Fe2 O4 Ba1 101.2(2) 2_465 7_246 ?
Fe1 O4 Ba1 93.49(18) . 7_246 ?
Ge5 O5 Fe1 127.2(2) . . ?
Ge5 O5 Ba1 140.5(2) . . ?
Fe1 O5 Ba1 92.26(19) . . ?
Ge5 O5 Ba1 91.44(11) . 7_246 ?
Fe1 O5 Ba1 93.05(10) . 7_246 ?
Ba1 O5 Ba1 85.76(10) . 7_246 ?
Ge5 O5 Ba1 91.44(11) . 7_346 ?
Fe1 O5 Ba1 93.05(10) . 7_346 ?
Ba1 O5 Ba1 85.76(10) . 7_346 ?
Ba1 O5 Ba1 169.74(18) 7_246 7_346 ?

loop_
_geom_bond_atom_site_label_1
_geom_bond_atom_site_label_2
_geom_bond_distance
_geom_bond_site_symmetry_2
_geom_bond_publ_flag
Ba1 O5 2.928(5) 3_335 ?
Ba1 O5 2.928(5) 2_355 ?
Ba1 O5 2.928(5) . ?
Ba1 O5 2.9384(4) 7_346 ?
Ba1 O5 2.9384(4) 8_436 ?
Ba1 O5 2.9384(5) 9_566 ?
Ba1 O5 2.9384(4) 9_456 ?
Ba1 O5 2.9384(4) 8_446 ?
Ba1 O5 2.9384(4) 7_246 ?
Ba1 O4 3.048(5) 9_566 ?
Ba1 O4 3.048(5) 8_436 ?
Ba1 O4 3.048(5) 7_246 ?
Fe1 O4 1.965(6) 2_355 ?
Fe1 O4 1.965(6) 3_335 ?
Fe1 O4 1.965(6) . ?
Fe1 O5 2.140(5) 3_335 ?
Fe1 O5 2.140(5) . ?
Fe1 O5 2.140(5) 2_355 ?
Fe1 Ba1 3.7259(9) 7_246 ?
Fe1 Ba1 3.7260(9) 7_346 ?
Fe1 Ba1 3.7260(9) 7_236 ?
Fe2 O4 1.937(4) 1_665 ?
Fe2 O4 1.937(4) 3_345 ?
Fe2 O2 2.034(4) . ?
Fe2 O1 2.041(6) 7_355 ?
Fe2 O3 2.104(4) 3_345 ?
Fe2 O3 2.104(4) 2_465 ?
Fe2 Fe2 2.804(2) 2_575 ?
Fe2 Fe2 2.804(2) 3_355 ?
Fe3 O3 1.987(5) 8_445 ?
Fe3 O3 1.987(5) 2_465 ?
Fe3 O3 1.987(5) 9_565 ?
Fe3 O3 1.987(5) 3_345 ?
Fe3 O3 1.987(5) 7_355 ?
Fe3 O3 1.987(5) . ?
Fe4 O3 1.897(5) . ?
Fe4 O3 1.897(5) 3_335 ?
Fe4 O3 1.897(5) 2_355 ?
Fe4 O1 1.925(10) . ?
Ge5 O5 1.745(6) . ?
Ge5 O5 1.745(6) 2_465 ?
Ge5 O5 1.745(5) 3_345 ?
Ge5 O2 1.829(8) . ?
Ge5 Ba1 3.4548(3) 7_356 ?
Ge5 Ba1 3.4548(3) 7_246 ?
Ge5 Ba1 3.4549(3) 7_346 ?
O1 Fe2 2.041(6) 9 ?
O1 Fe2 2.041(6) 8_335 ?
O1 Fe2 2.041(6) 7_355 ?
O2 Fe2 2.034(4) 2_465 ?
O2 Fe2 2.034(4) 3_345 ?
O3 Fe2 2.104(4) 3_345 ?
O3 Fe2 2.104(4) 2_465 ?
O4 Fe2 1.937(4) 1_445 ?
O4 Fe2 1.937(4) 2_465 ?
O4 Ba1 3.048(5) 7_246 ?
O5 Ba1 2.9383(4) 7_246 ?
O5 Ba1 2.9384(4) 7_346 ?
